data_4037153
loop_
_publ_author_name
'Pu\<savec Kirar, Eva'
'Drev, Miha'
'Mirnik, Jona'
'Gro\<selj, Uro\<s'
'Golobi\<c, Amalija'
'Dahmann, Georg'
'Po\<zgan, Franc'
'\<Stefane, Bogdan'
'Svete, Jurij'

_publ_section_title
;
 Synthesis of 3D-Rich Heterocycles:
 Hexahydropyrazolo[1,5-a]pyridin-2(1H)-ones and
 Octahydro-2H-2a,2a<sup>1</sup>-diazacyclopenta[cd]inden-2-ones.
;
_journal_issue 19
_journal_name_full 'The Journal of organic chemistry'
_journal_page_first 8920
_journal_page_last 8933
_journal_paper_doi 10.1021/acs.joc.6b01608
_journal_volume 81
_journal_year 2016
_chemical_absolute_configuration syn
_chemical_formula_sum 'C17 H18 N2 O2'
_chemical_formula_weight 282.33
_space_group_IT_number 19
_space_group_name_Hall 'P 2ac 2ab'
_space_group_name_H-M_alt 'P 21 21 21'
_symmetry_cell_setting orthorhombic
_symmetry_space_group_name_H-M 'P 21 21 21'
_atom_sites_solution_hydrogens geom
_atom_sites_solution_primary direct
_atom_sites_solution_secondary difmap
_audit_creation_method SHELXL-97
_cell_angle_alpha 90.00
_cell_angle_beta 90.00
_cell_angle_gamma 90.00
_cell_formula_units_Z 4
_cell_length_a 7.7399(2)
_cell_length_b 11.9828(3)
_cell_length_c 15.8596(4)
_cell_measurement_reflns_used 2905
_cell_measurement_temperature 293(2)
_cell_measurement_theta_max 73.5350
_cell_measurement_theta_min 4.5940
_cell_volume 1470.91(6)
_computing_cell_refinement
;
CrysAlisPro, Agilent Technologies,
Version 1.171.35.11 (release 16-05-2011 CrysAlis171 .NET)
(compiled May 16 2011,17:55:39)
;
_computing_data_collection
;
CrysAlisPro, Agilent Technologies,
Version 1.171.35.11 (release 16-05-2011 CrysAlis171 .NET)
(compiled May 16 2011,17:55:39)
;
_computing_data_reduction
;
CrysAlisPro, Agilent Technologies,
Version 1.171.35.11 (release 16-05-2011 CrysAlis171 .NET)
(compiled May 16 2011,17:55:39)
;
_computing_molecular_graphics 'ORTEPIII (Farrugia, 1997)'
_computing_publication_material 'SHELXL-97 (Sheldrick, 2008)'
_computing_structure_refinement 'SHELXL-97 (Sheldrick, 2008)'
_computing_structure_solution 'SIR97 (Altomare et al., 1999)'
_diffrn_ambient_temperature 293(2)
_diffrn_measured_fraction_theta_full 0.980
_diffrn_measured_fraction_theta_max 0.981
_diffrn_measurement_device_type 'SuperNova, Dual, Cu at zero, Atlas'
_diffrn_radiation_monochromator mirror
_diffrn_radiation_source 'SuperNova (Cu) X-ray Source'
_diffrn_radiation_type 'Cu K\a'
_diffrn_radiation_wavelength 1.54184
_diffrn_reflns_av_R_equivalents 0.0265
_diffrn_reflns_av_sigmaI/netI 0.0236
_diffrn_reflns_limit_h_max 6
_diffrn_reflns_limit_h_min -9
_diffrn_reflns_limit_k_max 14
_diffrn_reflns_limit_k_min -12
_diffrn_reflns_limit_l_max 17
_diffrn_reflns_limit_l_min -19
_diffrn_reflns_number 5310
_diffrn_reflns_theta_full 74.22
_diffrn_reflns_theta_max 74.22
_diffrn_reflns_theta_min 4.63
_exptl_absorpt_coefficient_mu 0.678
_exptl_absorpt_correction_T_max 0.873
_exptl_absorpt_correction_T_min 0.81
_exptl_absorpt_correction_type multi-scan
_exptl_absorpt_process_details
;
CrysAlisPro, Agilent Technologies,
Version 1.171.36.28 (release 01-02-2013 CrysAlis171 .NET)
(compiled Feb  1 2013,16:14:44)
Empirical absorption correction using spherical harmonics,
 implemented in SCALE3 ABSPACK scaling algorithm.
;
_exptl_crystal_colour colourless
_exptl_crystal_density_diffrn 1.275
_exptl_crystal_density_method 'not measured'
_exptl_crystal_description prism
_exptl_crystal_F_000 600
_exptl_crystal_size_max 0.3
_exptl_crystal_size_mid 0.25
_exptl_crystal_size_min 0.2
_refine_diff_density_max 0.132
_refine_diff_density_min -0.126
_refine_diff_density_rms 0.032
_refine_ls_abs_structure_details 'Flack H D (1983), Acta Cryst. A39, 876-881'
_refine_ls_extinction_coef 0.0100(10)
_refine_ls_extinction_expression Fc^*^=kFc[1+0.001xFc^2^\l^3^/sin(2\q)]^-1/4^
_refine_ls_extinction_method SHELXL
_refine_ls_goodness_of_fit_ref 1.068
_refine_ls_hydrogen_treatment mixed
_refine_ls_matrix_type full
_refine_ls_number_parameters 192
_refine_ls_number_reflns 1702
_refine_ls_number_restraints 0
_refine_ls_restrained_S_all 1.068
_refine_ls_R_factor_all 0.0351
_refine_ls_R_factor_gt 0.0334
_refine_ls_shift/su_max 0.000
_refine_ls_shift/su_mean 0.000
_refine_ls_structure_factor_coef Fsqd
_refine_ls_weighting_details 'calc w=1/[\s^2^(Fo^2^)+(0.0566P)^2^+0.1151P] where P=(Fo^2^+2Fc^2^)/3'
_refine_ls_weighting_scheme calc
_refine_ls_wR_factor_gt 0.0891
_refine_ls_wR_factor_ref 0.0906
_reflns_number_gt 1613
_reflns_number_total 1702
_reflns_threshold_expression >2\s(I)
_cod_data_source_file 24b.cif
_cod_data_source_block 24b
_cod_original_sg_symbol_H-M p212121
_cod_database_code 4037153

loop_
_symmetry_equiv_pos_as_xyz
'x, y, z'
'-x+1/2, -y, z+1/2'
'x+1/2, -y+1/2, -z'
'-x, y+1/2, -z+1/2'

loop_
_atom_site_label
_atom_site_type_symbol
_atom_site_fract_x
_atom_site_fract_y
_atom_site_fract_z
_atom_site_U_iso_or_equiv
_atom_site_adp_type
_atom_site_occupancy
_atom_site_symmetry_multiplicity
_atom_site_calc_flag
_atom_site_refinement_flags
C1 C -0.5515(2) -0.70258(14) -0.58347(11) 0.0381(4) Uani 1 1 d .
C2 C -0.3795(2) -0.66278(17) -0.61756(13) 0.0458(4) Uani 1 1 d .
H8A H -0.3517 -0.6981 -0.6709 0.055 Uiso 1 1 calc R
H8B H -0.2866 -0.6758 -0.5778 0.055 Uiso 1 1 calc R
C3 C -0.4166(2) -0.53820(16) -0.62839(11) 0.0408(4) Uani 1 1 d .
H7 H -0.4228 -0.5029 -0.5727 0.049 Uiso 1 1 calc R
C4 C -0.3085(3) -0.4666(2) -0.68635(16) 0.0605(6) Uani 1 1 d .
H6A H -0.2790 -0.5083 -0.7368 0.073 Uiso 1 1 calc R
H6B H -0.2021 -0.4454 -0.6583 0.073 Uiso 1 1 calc R
C5 C -0.4121(3) -0.36134(19) -0.71032(15) 0.0585(5) Uani 1 1 d .
H5A H -0.3365 -0.2969 -0.7074 0.070 Uiso 1 1 calc R
H5B H -0.4517 -0.3684 -0.7681 0.070 Uiso 1 1 calc R
C6 C -0.5682(3) -0.34195(15) -0.65280(13) 0.0459(4) Uani 1 1 d .
H4A H -0.6262 -0.2735 -0.6691 0.055 Uiso 1 1 calc R
H4B H -0.5294 -0.3338 -0.5950 0.055 Uiso 1 1 calc R
C7 C -0.6960(2) -0.44052(13) -0.65882(10) 0.0337(4) Uani 1 1 d .
C8 C -0.8090(2) -0.46331(14) -0.58122(10) 0.0344(4) Uani 1 1 d .
C9 C -0.7937(2) -0.57129(14) -0.56030(11) 0.0350(4) Uani 1 1 d .
H11 H -0.8551 -0.6053 -0.5169 0.042 Uiso 1 1 calc R
C10 C -0.9142(3) -0.38166(15) -0.53634(12) 0.0437(4) Uani 1 1 d .
C11 C -1.0341(3) -0.4218(2) -0.46820(15) 0.0611(6) Uani 1 1 d .
H20A H -0.9709 -0.4305 -0.4165 0.092 Uiso 1 1 calc R
H20B H -1.0832 -0.4922 -0.4843 0.092 Uiso 1 1 calc R
H20C H -1.1249 -0.3682 -0.4602 0.092 Uiso 1 1 calc R
C12 C -0.8127(2) -0.43271(15) -0.73715(10) 0.0367(4) Uani 1 1 d .
C13 C -0.9059(3) -0.33546(17) -0.75327(13) 0.0464(4) Uani 1 1 d .
H17 H -0.8942 -0.2741 -0.7178 0.056 Uiso 1 1 calc R
C14 C -1.0165(3) -0.3301(2) -0.82257(15) 0.0582(6) Uani 1 1 d .
H16 H -1.0772 -0.2647 -0.8334 0.070 Uiso 1 1 calc R
C15 C -1.0369(3) -0.4202(2) -0.87488(13) 0.0636(7) Uani 1 1 d .
H15 H -1.1113 -0.4159 -0.9208 0.076 Uiso 1 1 calc R
C16 C -0.9471(4) -0.5169(2) -0.85914(13) 0.0644(6) Uani 1 1 d .
H14 H -0.9614 -0.5785 -0.8941 0.077 Uiso 1 1 calc R
C17 C -0.8346(3) -0.52249(18) -0.79087(12) 0.0493(5) Uani 1 1 d .
H13 H -0.7729 -0.5879 -0.7812 0.059 Uiso 1 1 calc R
N1 N -0.67521(18) -0.62616(11) -0.61119(9) 0.0353(3) Uani 1 1 d .
N2 N -0.59158(19) -0.54493(11) -0.66465(8) 0.0330(3) Uani 1 1 d .
O1 O -0.5835(2) -0.78247(11) -0.53994(9) 0.0525(4) Uani 1 1 d .
O2 O -0.9049(3) -0.28232(11) -0.55329(11) 0.0655(5) Uani 1 1 d .

loop_
_atom_site_aniso_label
_atom_site_aniso_U_11
_atom_site_aniso_U_22
_atom_site_aniso_U_33
_atom_site_aniso_U_23
_atom_site_aniso_U_13
_atom_site_aniso_U_12
C1 0.0391(9) 0.0349(8) 0.0402(8) -0.0007(7) -0.0030(7) 0.0066(7)
C2 0.0347(9) 0.0544(11) 0.0483(9) 0.0057(9) 0.0011(8) 0.0115(8)
C3 0.0274(8) 0.0500(10) 0.0449(9) 0.0082(8) -0.0008(7) -0.0004(8)
C4 0.0337(9) 0.0742(15) 0.0736(13) 0.0222(12) 0.0100(10) -0.0026(10)
C5 0.0447(10) 0.0583(12) 0.0724(13) 0.0184(11) 0.0089(11) -0.0106(10)
C6 0.0440(10) 0.0368(8) 0.0569(10) 0.0043(8) 0.0000(9) -0.0089(8)
C7 0.0318(8) 0.0284(7) 0.0410(8) 0.0023(7) 0.0021(7) 0.0006(7)
C8 0.0320(8) 0.0323(8) 0.0389(8) -0.0007(7) 0.0014(7) -0.0009(7)
C9 0.0295(8) 0.0360(8) 0.0394(8) 0.0033(7) 0.0022(7) -0.0018(7)
C10 0.0459(10) 0.0378(9) 0.0474(9) -0.0036(7) 0.0062(8) 0.0032(8)
C11 0.0634(14) 0.0526(11) 0.0671(13) -0.0037(10) 0.0268(11) 0.0056(11)
C12 0.0298(8) 0.0400(9) 0.0404(8) 0.0098(7) 0.0041(7) 0.0001(7)
C13 0.0385(9) 0.0455(10) 0.0552(10) 0.0153(8) 0.0033(8) 0.0045(9)
C14 0.0415(10) 0.0696(14) 0.0635(12) 0.0305(12) 0.0028(10) 0.0116(10)
C15 0.0485(12) 0.0986(18) 0.0437(10) 0.0190(12) -0.0084(9) 0.0028(13)
C16 0.0656(15) 0.0811(16) 0.0466(10) -0.0026(11) -0.0122(11) 0.0014(13)
C17 0.0513(11) 0.0524(11) 0.0442(9) 0.0003(9) -0.0060(9) 0.0061(9)
N1 0.0316(7) 0.0312(7) 0.0432(7) 0.0032(6) -0.0003(6) 0.0003(6)
N2 0.0284(6) 0.0340(7) 0.0366(6) 0.0039(6) 0.0002(5) 0.0009(6)
O1 0.0563(8) 0.0375(7) 0.0636(8) 0.0122(6) 0.0000(7) 0.0076(7)
O2 0.0846(12) 0.0333(7) 0.0785(10) 0.0019(7) 0.0242(10) 0.0097(8)

loop_
_atom_type_symbol
_atom_type_description
_atom_type_scat_dispersion_real
_atom_type_scat_dispersion_imag
_atom_type_scat_source
C C 0.0181 0.0000 'International Tables Vol C Tables 4.2.6.8 and 6.1.1.4'
H H 0.0000 0.0000 'International Tables Vol C Tables 4.2.6.8 and 6.1.1.4'
N N 0.0311 0.0000 'International Tables Vol C Tables 4.2.6.8 and 6.1.1.4'
O O 0.0492 0.0000 'International Tables Vol C Tables 4.2.6.8 and 6.1.1.4'

loop_
_geom_angle_atom_site_label_1
_geom_angle_atom_site_label_2
_geom_angle_atom_site_label_3
_geom_angle
O1 C1 N1 124.05(18)
O1 C1 C2 129.44(17)
N1 C1 C2 106.50(14)
C1 C2 C3 100.54(14)
C1 C2 H8A 111.7
C3 C2 H8A 111.7
C1 C2 H8B 111.7
C3 C2 H8B 111.7
H8A C2 H8B 109.4
N2 C3 C4 107.62(15)
N2 C3 C2 99.36(15)
C4 C3 C2 121.25(17)
N2 C3 H7 109.3
C4 C3 H7 109.3
C2 C3 H7 109.3
C3 C4 C5 109.06(17)
C3 C4 H6A 109.9
C5 C4 H6A 109.9
C3 C4 H6B 109.9
C5 C4 H6B 109.9
H6A C4 H6B 108.3
C6 C5 C4 112.79(17)
C6 C5 H5A 109.0
C4 C5 H5A 109.0
C6 C5 H5B 109.0
C4 C5 H5B 109.0
H5A C5 H5B 107.8
C5 C6 C7 110.64(16)
C5 C6 H4A 109.5
C7 C6 H4A 109.5
C5 C6 H4B 109.5
C7 C6 H4B 109.5
H4A C6 H4B 108.1
N2 C7 C8 102.07(12)
N2 C7 C12 108.59(13)
C8 C7 C12 108.88(13)
N2 C7 C6 107.38(14)
C8 C7 C6 116.86(14)
C12 C7 C6 112.30(14)
C9 C8 C10 125.15(16)
C9 C8 C7 108.66(15)
C10 C8 C7 126.18(15)
C8 C9 N1 111.81(15)
C8 C9 H11 124.1
N1 C9 H11 124.1
O2 C10 C8 120.87(18)
O2 C10 C11 120.37(18)
C8 C10 C11 118.76(16)
C10 C11 H20A 109.5
C10 C11 H20B 109.5
H20A C11 H20B 109.5
C10 C11 H20C 109.5
H20A C11 H20C 109.5
H20B C11 H20C 109.5
C17 C12 C13 118.30(17)
C17 C12 C7 121.46(16)
C13 C12 C7 120.17(16)
C12 C13 C14 120.0(2)
C12 C13 H17 120.0
C14 C13 H17 120.0
C15 C14 C13 120.8(2)
C15 C14 H16 119.6
C13 C14 H16 119.6
C14 C15 C16 119.72(19)
C14 C15 H15 120.1
C16 C15 H15 120.1
C15 C16 C17 119.9(2)
C15 C16 H14 120.0
C17 C16 H14 120.0
C12 C17 C16 121.2(2)
C12 C17 H13 119.4
C16 C17 H13 119.4
C9 N1 C1 125.53(15)
C9 N1 N2 108.57(12)
C1 N1 N2 108.63(14)
N1 N2 C3 102.70(12)
N1 N2 C7 106.63(12)
C3 N2 C7 115.32(14)

loop_
_geom_bond_atom_site_label_1
_geom_bond_atom_site_label_2
_geom_bond_distance
C1 O1 1.206(2)
C1 N1 1.396(2)
C1 C2 1.513(3)
C2 C3 1.530(3)
C2 H8A 0.9700
C2 H8B 0.9700
C3 N2 1.474(2)
C3 C4 1.510(3)
C3 H7 0.9800
C4 C5 1.543(3)
C4 H6A 0.9700
C4 H6B 0.9700
C5 C6 1.532(3)
C5 H5A 0.9700
C5 H5B 0.9700
C6 C7 1.543(2)
C6 H4A 0.9700
C6 H4B 0.9700
C7 N2 1.492(2)
C7 C8 1.534(2)
C7 C12 1.539(2)
C8 C9 1.341(2)
C8 C10 1.458(2)
C9 N1 1.388(2)
C9 H11 0.9300
C10 O2 1.222(2)
C10 C11 1.504(3)
C11 H20A 0.9600
C11 H20B 0.9600
C11 H20C 0.9600
C12 C17 1.383(3)
C12 C13 1.394(2)
C13 C14 1.395(3)
C13 H17 0.9300
C14 C15 1.371(4)
C14 H16 0.9300
C15 C16 1.374(4)
C15 H15 0.9300
C16 C17 1.391(3)
C16 H14 0.9300
C17 H13 0.9300
N1 N2 1.4440(19)

loop_
_geom_torsion_atom_site_label_1
_geom_torsion_atom_site_label_2
_geom_torsion_atom_site_label_3
_geom_torsion_atom_site_label_4
_geom_torsion
O1 C1 C2 C3 -154.30(19)
N1 C1 C2 C3 24.77(19)
C1 C2 C3 N2 -42.45(17)
C1 C2 C3 C4 -159.76(18)
N2 C3 C4 C5 45.8(2)
C2 C3 C4 C5 158.89(19)
C3 C4 C5 C6 15.4(3)
C4 C5 C6 C7 -61.3(2)
C5 C6 C7 N2 38.76(19)
C5 C6 C7 C8 152.60(16)
C5 C6 C7 C12 -80.55(19)
N2 C7 C8 C9 -11.36(17)
C12 C7 C8 C9 103.33(17)
C6 C7 C8 C9 -128.15(17)
N2 C7 C8 C10 167.83(17)
C12 C7 C8 C10 -77.5(2)
C6 C7 C8 C10 51.0(2)
C10 C8 C9 N1 -175.75(16)
C7 C8 C9 N1 3.4(2)
C9 C8 C10 O2 171.1(2)
C7 C8 C10 O2 -7.9(3)
C9 C8 C10 C11 -8.6(3)
C7 C8 C10 C11 172.39(18)
N2 C7 C12 C17 12.1(2)
C8 C7 C12 C17 -98.33(19)
C6 C7 C12 C17 130.64(18)
N2 C7 C12 C13 -171.03(14)
C8 C7 C12 C13 78.59(19)
C6 C7 C12 C13 -52.4(2)
C17 C12 C13 C14 -0.6(3)
C7 C12 C13 C14 -177.58(17)
C12 C13 C14 C15 0.8(3)
C13 C14 C15 C16 -0.2(3)
C14 C15 C16 C17 -0.7(4)
C13 C12 C17 C16 -0.3(3)
C7 C12 C17 C16 176.64(19)
C15 C16 C17 C12 1.0(4)
C8 C9 N1 C1 137.31(18)
C8 C9 N1 N2 6.47(19)
O1 C1 N1 C9 51.7(3)
C2 C1 N1 C9 -127.46(18)
O1 C1 N1 N2 -177.51(17)
C2 C1 N1 N2 3.35(19)
C9 N1 N2 C3 107.93(15)
C1 N1 N2 C3 -31.55(17)
C9 N1 N2 C7 -13.72(17)
C1 N1 N2 C7 -153.20(13)
C4 C3 N2 N1 172.59(15)
C2 C3 N2 N1 45.43(16)
C4 C3 N2 C7 -71.88(19)
C2 C3 N2 C7 160.96(14)
C8 C7 N2 N1 14.72(16)
C12 C7 N2 N1 -100.18(14)
C6 C7 N2 N1 138.16(13)
C8 C7 N2 C3 -98.55(15)
C12 C7 N2 C3 146.55(13)
C6 C7 N2 C3 24.89(17)
